data_4129407
loop_
_publ_author_name
'Park, Junbeom'
'Song, Hayoung'
'Kim, Youngsuk'
'Eun, Bit'
'Kim, Yonghwi'
'Bae, Dae Young'
'Park, Sungho'
'Rhee, Young Min'
'Kim, Won Jong'
'Kim, Kimoon'
'Lee, Eunsung'

_publ_section_title
;
 N-heterocyclic carbene nitric oxide radicals.
;
_journal_issue 14
_journal_name_full 'Journal of the American Chemical Society'
_journal_page_first 4642
_journal_page_last 4645
_journal_paper_doi 10.1021/jacs.5b01976
_journal_volume 137
_journal_year 2015
_chemical_formula_sum 'C27 H36 N3 O'
_chemical_formula_weight 418.59
_space_group_IT_number 14
_space_group_name_Hall '-P 2ybc'
_space_group_name_H-M_alt 'P 1 21/c 1'
_symmetry_cell_setting monoclinic
_symmetry_space_group_name_H-M 'P 1 21/c 1'
_atom_sites_solution_hydrogens geom
_atom_sites_solution_primary direct
_atom_sites_solution_secondary difmap
_audit_creation_method SHELXL-97
_cell_angle_alpha 90.00
_cell_angle_beta 104.173(3)
_cell_angle_gamma 90.00
_cell_formula_units_Z 8
_cell_length_a 19.1583(19)
_cell_length_b 13.2632(12)
_cell_length_c 20.363(2)
_cell_measurement_reflns_used 9933
_cell_measurement_temperature 100(2)
_cell_measurement_theta_max 28.65
_cell_measurement_theta_min 2.56
_cell_volume 5016.7(8)
_computing_cell_refinement 'Bruker SAINT'
_computing_data_collection 'Bruker APEX2'
_computing_data_reduction 'Bruker SAINT'
_computing_molecular_graphics 'Bruker SHELXTL'
_computing_publication_material 'Bruker SHELXTL'
_computing_structure_refinement 'SHELXL-97 (Sheldrick, 2008)'
_computing_structure_solution 'SHELXS-97 (Sheldrick, 2008)'
_diffrn_ambient_temperature 100(2)
_diffrn_measured_fraction_theta_full 0.993
_diffrn_measured_fraction_theta_max 0.993
_diffrn_measurement_device_type 'Bruker APEX-II CCD'
_diffrn_measurement_method '\f and \w scans'
_diffrn_radiation_monochromator graphite
_diffrn_radiation_source 'fine-focus sealed tube'
_diffrn_radiation_type MoK\a
_diffrn_radiation_wavelength 0.71073
_diffrn_reflns_av_R_equivalents 0.0742
_diffrn_reflns_av_sigmaI/netI 0.0496
_diffrn_reflns_limit_h_max 25
_diffrn_reflns_limit_h_min -25
_diffrn_reflns_limit_k_max 14
_diffrn_reflns_limit_k_min -17
_diffrn_reflns_limit_l_max 27
_diffrn_reflns_limit_l_min -27
_diffrn_reflns_number 90889
_diffrn_reflns_theta_full 28.74
_diffrn_reflns_theta_max 28.74
_diffrn_reflns_theta_min 2.02
_exptl_absorpt_coefficient_mu 0.068
_exptl_absorpt_correction_T_max 0.9866
_exptl_absorpt_correction_T_min 0.9734
_exptl_absorpt_correction_type empirical
_exptl_absorpt_process_details SADABS
_exptl_crystal_colour yellow
_exptl_crystal_density_diffrn 1.108
_exptl_crystal_density_method 'not measured'
_exptl_crystal_description block
_exptl_crystal_F_000 1816
_exptl_crystal_size_max 0.40
_exptl_crystal_size_mid 0.20
_exptl_crystal_size_min 0.20
_refine_diff_density_max 0.576
_refine_diff_density_min -0.516
_refine_diff_density_rms 0.115
_refine_ls_extinction_method none
_refine_ls_goodness_of_fit_ref 1.167
_refine_ls_hydrogen_treatment constr
_refine_ls_matrix_type full
_refine_ls_number_parameters 559
_refine_ls_number_reflns 12912
_refine_ls_number_restraints 0
_refine_ls_restrained_S_all 1.167
_refine_ls_R_factor_all 0.1619
_refine_ls_R_factor_gt 0.1370
_refine_ls_shift/su_max 0.000
_refine_ls_shift/su_mean 0.000
_refine_ls_structure_factor_coef Fsqd
_refine_ls_weighting_details 'calc w=1/[\s^2^(Fo^2^)+(0.0244P)^2^+51.9867P] where P=(Fo^2^+2Fc^2^)/3'
_refine_ls_weighting_scheme calc
_refine_ls_wR_factor_gt 0.3462
_refine_ls_wR_factor_ref 0.3564
_reflns_number_gt 9885
_reflns_number_total 12912
_reflns_threshold_expression >2sigma(I)
_cod_data_source_file ja5b01976_si_002.cif
_cod_data_source_block p21c
_cod_depositor_comments
;
The following automatic conversions were performed:

data item '_symmetry_cell_setting' value 'Monoclinic' was changed to
'monoclinic' in accordance with the
/home/saulius/struct/COD-crude-data/automatic-downloads/DataCite-retrospective/ACS/depositions/lib/dictionaries/cif_core.dic
dictionary named 'cif_core.dic' version 2.4.2 last updated on
2011-04-26.

Automatic conversion script
Id: cif_fix_values 6909 2019-04-08 15:41:33Z antanas 
;
_cod_original_cell_volume 5016.8(8)
_cod_original_sg_symbol_H-M P2(1)/c
_cod_database_code 4129407

loop_
_symmetry_equiv_pos_as_xyz
'x, y, z'
'-x, y+1/2, -z+1/2'
'-x, -y, -z'
'x, -y-1/2, z-1/2'

loop_
_atom_site_label
_atom_site_type_symbol
_atom_site_fract_x
_atom_site_fract_y
_atom_site_fract_z
_atom_site_U_iso_or_equiv
_atom_site_adp_type
_atom_site_occupancy
_atom_site_symmetry_multiplicity
_atom_site_calc_flag
_atom_site_refinement_flags
O1 O 0.0584(2) -0.0254(3) 0.2721(2) 0.0255(8) Uani 1 1 d .
N1 N 0.1125(2) 0.2259(3) 0.3010(2) 0.0139(7) Uani 1 1 d .
N2 N 0.0031(2) 0.1685(3) 0.2605(2) 0.0142(8) Uani 1 1 d .
N3 N 0.1046(2) 0.0471(3) 0.2937(2) 0.0180(8) Uani 1 1 d .
C1 C 0.0734(2) 0.1390(3) 0.2849(2) 0.0123(8) Uani 1 1 d .
C2 C 0.0666(3) 0.3082(3) 0.2881(2) 0.0164(9) Uani 1 1 d .
H2A H 0.0801 0.3769 0.2957 0.020 Uiso 1 1 calc R
C3 C -0.0009(3) 0.2731(4) 0.2626(2) 0.0172(9) Uani 1 1 d .
H3B H -0.0433 0.3126 0.2487 0.021 Uiso 1 1 calc R
C4 C 0.1877(2) 0.2293(3) 0.3367(2) 0.0146(9) Uani 1 1 d .
C5 C 0.2395(3) 0.2489(3) 0.2996(2) 0.0162(9) Uani 1 1 d .
C6 C 0.2046(3) 0.2165(4) 0.4065(2) 0.0194(10) Uani 1 1 d .
C7 C 0.3117(3) 0.2536(4) 0.3366(3) 0.0196(10) Uani 1 1 d .
H7A H 0.3485 0.2649 0.3136 0.023 Uiso 1 1 calc R
C8 C 0.2770(3) 0.2240(4) 0.4410(3) 0.0251(11) Uani 1 1 d .
H8A H 0.2905 0.2166 0.4889 0.030 Uiso 1 1 calc R
C9 C 0.3296(3) 0.2421(4) 0.4059(3) 0.0228(10) Uani 1 1 d .
H9A H 0.3786 0.2467 0.4301 0.027 Uiso 1 1 calc R
C10 C 0.2180(3) 0.2614(4) 0.2231(2) 0.0189(9) Uani 1 1 d .
H10A H 0.1723 0.3011 0.2114 0.023 Uiso 1 1 calc R
C11 C 0.2029(3) 0.1578(4) 0.1882(2) 0.0200(10) Uani 1 1 d .
H11A H 0.1669 0.1217 0.2061 0.030 Uiso 1 1 calc R
H11B H 0.2475 0.1184 0.1969 0.030 Uiso 1 1 calc R
H11C H 0.1846 0.1674 0.1392 0.030 Uiso 1 1 calc R
C12 C 0.2739(3) 0.3181(4) 0.1954(3) 0.0239(11) Uani 1 1 d .
H12A H 0.2832 0.3840 0.2176 0.036 Uiso 1 1 calc R
H12B H 0.2557 0.3277 0.1465 0.036 Uiso 1 1 calc R
H12C H 0.3187 0.2791 0.2043 0.036 Uiso 1 1 calc R
C13 C 0.1474(3) 0.1932(5) 0.4453(3) 0.0257(11) Uani 1 1 d .
H13A H 0.0995 0.1924 0.4118 0.031 Uiso 1 1 calc R
C14 C 0.1601(4) 0.0875(6) 0.4771(4) 0.0468(18) Uani 1 1 d .
H14A H 0.1232 0.0731 0.5018 0.070 Uiso 1 1 calc R
H14B H 0.2078 0.0847 0.5084 0.070 Uiso 1 1 calc R
H14C H 0.1572 0.0371 0.4413 0.070 Uiso 1 1 calc R
C15 C 0.1445(4) 0.2732(6) 0.4975(4) 0.0438(17) Uani 1 1 d .
H15A H 0.1074 0.2556 0.5211 0.066 Uiso 1 1 calc R
H15B H 0.1330 0.3385 0.4749 0.066 Uiso 1 1 calc R
H15C H 0.1914 0.2774 0.5302 0.066 Uiso 1 1 calc R
C16 C -0.0604(2) 0.1078(3) 0.2353(2) 0.0153(9) Uani 1 1 d .
C17 C -0.0867(3) 0.1005(4) 0.1653(3) 0.0180(9) Uani 1 1 d .
C18 C -0.0964(3) 0.0683(4) 0.2816(3) 0.0176(9) Uani 1 1 d .
C19 C -0.1526(3) 0.0526(4) 0.1407(3) 0.0224(10) Uani 1 1 d .
H19A H -0.1716 0.0459 0.0933 0.027 Uiso 1 1 calc R
C20 C -0.1627(3) 0.0212(4) 0.2543(3) 0.0194(10) Uani 1 1 d .
H20A H -0.1889 -0.0064 0.2841 0.023 Uiso 1 1 calc R
C21 C -0.1908(3) 0.0141(4) 0.1853(3) 0.0220(10) Uani 1 1 d .
H21A H -0.2363 -0.0170 0.1681 0.026 Uiso 1 1 calc R
C22 C -0.0445(3) 0.1409(4) 0.1163(3) 0.0253(11) Uani 1 1 d .
H22A H 0.0023 0.1680 0.1438 0.030 Uiso 1 1 calc R
C23 C -0.0280(4) 0.0577(5) 0.0713(4) 0.0417(16) Uani 1 1 d .
H23A H -0.0018 0.0034 0.0995 0.062 Uiso 1 1 calc R
H23B H 0.0016 0.0848 0.0424 0.062 Uiso 1 1 calc R
H23C H -0.0731 0.0312 0.0429 0.062 Uiso 1 1 calc R
C24 C -0.0852(4) 0.2282(5) 0.0734(3) 0.0381(14) Uani 1 1 d .
H24A H -0.0950 0.2813 0.1034 0.057 Uiso 1 1 calc R
H24B H -0.1308 0.2030 0.0450 0.057 Uiso 1 1 calc R
H24C H -0.0557 0.2557 0.0445 0.057 Uiso 1 1 calc R
C25 C -0.0638(3) 0.0694(4) 0.3578(3) 0.0224(10) Uani 1 1 d .
H25A H -0.0193 0.1118 0.3666 0.027 Uiso 1 1 calc R
C26 C -0.0419(4) -0.0372(5) 0.3844(3) 0.0336(13) Uani 1 1 d .
H26A H -0.0089 -0.0662 0.3595 0.050 Uiso 1 1 calc R
H26B H -0.0849 -0.0797 0.3780 0.050 Uiso 1 1 calc R
H26C H -0.0178 -0.0339 0.4328 0.050 Uiso 1 1 calc R
C27 C -0.1153(3) 0.1161(5) 0.3970(3) 0.0317(13) Uani 1 1 d .
H27A H -0.1288 0.1842 0.3799 0.047 Uiso 1 1 calc R
H27B H -0.0912 0.1193 0.4453 0.047 Uiso 1 1 calc R
H27C H -0.1586 0.0743 0.3906 0.047 Uiso 1 1 calc R
O2 O 0.4397(2) 1.1711(3) 0.2448(2) 0.0318(10) Uani 1 1 d .
N4 N 0.3885(2) 0.9181(3) 0.2248(2) 0.0147(8) Uani 1 1 d .
N5 N 0.4973(2) 0.9804(3) 0.2527(2) 0.0169(8) Uani 1 1 d .
N6 N 0.3934(2) 1.0967(3) 0.2306(2) 0.0203(9) Uani 1 1 d .
C28 C 0.4262(2) 1.0054(3) 0.2363(2) 0.0143(9) Uani 1 1 d .
C29 C 0.4360(3) 0.8370(3) 0.2317(3) 0.0172(9) Uani 1 1 d .
H29A H 0.4234 0.7678 0.2252 0.021 Uiso 1 1 calc R
C30 C 0.5031(3) 0.8753(4) 0.2495(3) 0.0185(9) Uani 1 1 d .
H30A H 0.5466 0.8377 0.2583 0.022 Uiso 1 1 calc R
C31 C 0.3112(3) 0.9110(4) 0.1983(3) 0.0189(10) Uani 1 1 d .
C32 C 0.2846(3) 0.9224(4) 0.1282(3) 0.0274(12) Uani 1 1 d .
C33 C 0.2671(3) 0.8943(4) 0.2429(3) 0.0255(12) Uani 1 1 d .
C34 C 0.2098(3) 0.9170(5) 0.1022(4) 0.0376(15) Uani 1 1 d .
H34A H 0.1897 0.9244 0.0550 0.045 Uiso 1 1 calc R
C35 C 0.1930(3) 0.8893(4) 0.2143(4) 0.0368(16) Uani 1 1 d .
H35A H 0.1613 0.8776 0.2428 0.044 Uiso 1 1 calc R
C36 C 0.1651(3) 0.9010(5) 0.1456(4) 0.0458(19) Uani 1 1 d .
H36A H 0.1145 0.8980 0.1276 0.055 Uiso 1 1 calc R
C37 C 0.3326(3) 0.9410(5) 0.0805(3) 0.0299(12) Uani 1 1 d .
H37A H 0.3836 0.9364 0.1076 0.036 Uiso 1 1 calc R
C38 C 0.3216(5) 1.0467(6) 0.0494(4) 0.0470(17) Uani 1 1 d .
H38A H 0.3288 1.0971 0.0857 0.070 Uiso 1 1 calc R
H38B H 0.2726 1.0525 0.0207 0.070 Uiso 1 1 calc R
H38C H 0.3564 1.0583 0.0221 0.070 Uiso 1 1 calc R
C39 C 0.3219(4) 0.8601(6) 0.0245(3) 0.0453(17) Uani 1 1 d .
H39A H 0.3294 0.7931 0.0452 0.068 Uiso 1 1 calc R
H39B H 0.3566 0.8712 -0.0031 0.068 Uiso 1 1 calc R
H39C H 0.2729 0.8648 -0.0044 0.068 Uiso 1 1 calc R
C40 C 0.2983(3) 0.8840(4) 0.3187(3) 0.0325(14) Uani 1 1 d .
H40A H 0.3455 0.8481 0.3258 0.039 Uiso 1 1 calc R
C41 C 0.3125(4) 0.9880(4) 0.3520(3) 0.0327(13) Uani 1 1 d .
H41A H 0.3435 1.0272 0.3297 0.049 Uiso 1 1 calc R
H41B H 0.3363 0.9800 0.4001 0.049 Uiso 1 1 calc R
H41C H 0.2667 1.0235 0.3475 0.049 Uiso 1 1 calc R
C42 C 0.2492(4) 0.8214(5) 0.3527(5) 0.055(2) Uani 1 1 d .
H42A H 0.2408 0.7550 0.3311 0.082 Uiso 1 1 calc R
H42B H 0.2031 0.8562 0.3476 0.082 Uiso 1 1 calc R
H42C H 0.2724 0.8132 0.4009 0.082 Uiso 1 1 calc R
C43 C 0.5604(2) 1.0425(4) 0.2674(3) 0.0175(9) Uani 1 1 d .
C44 C 0.5867(3) 1.0776(4) 0.2135(3) 0.0194(10) Uani 1 1 d .
C45 C 0.5967(3) 1.0575(4) 0.3353(3) 0.0205(10) Uani 1 1 d .
C46 C 0.6536(3) 1.1254(4) 0.2286(3) 0.0217(10) Uani 1 1 d .
H46A H 0.6733 1.1491 0.1929 0.026 Uiso 1 1 calc R
C47 C 0.6633(3) 1.1064(4) 0.3478(3) 0.0241(11) Uani 1 1 d .
H47A H 0.6894 1.1176 0.3933 0.029 Uiso 1 1 calc R
C48 C 0.6918(3) 1.1386(4) 0.2959(3) 0.0247(11) Uani 1 1 d .
H48A H 0.7378 1.1700 0.3057 0.030 Uiso 1 1 calc R
C49 C 0.5438(3) 1.0670(4) 0.1407(3) 0.0239(11) Uani 1 1 d .
H49A H 0.4947 1.0427 0.1418 0.029 Uiso 1 1 calc R
C50 C 0.5344(4) 1.1673(5) 0.1027(3) 0.0410(16) Uani 1 1 d .
H50A H 0.5127 1.2167 0.1275 0.062 Uiso 1 1 calc R
H50B H 0.5030 1.1576 0.0573 0.062 Uiso 1 1 calc R
H50C H 0.5815 1.1918 0.0988 0.062 Uiso 1 1 calc R
C51 C 0.5767(5) 0.9881(6) 0.1031(3) 0.050(2) Uani 1 1 d .
H51A H 0.5816 0.9242 0.1280 0.075 Uiso 1 1 calc R
H51B H 0.6242 1.0109 0.0994 0.075 Uiso 1 1 calc R
H51C H 0.5454 0.9783 0.0577 0.075 Uiso 1 1 calc R
C52 C 0.5636(3) 1.0228(5) 0.3931(3) 0.0280(12) Uani 1 1 d .
H52A H 0.5167 0.9892 0.3722 0.034 Uiso 1 1 calc R
C53 C 0.5484(6) 1.1110(7) 0.4339(6) 0.080(3) Uani 1 1 d .
H53A H 0.5177 1.1596 0.4038 0.120 Uiso 1 1 calc R
H53B H 0.5938 1.1434 0.4567 0.120 Uiso 1 1 calc R
H53C H 0.5237 1.0873 0.4678 0.120 Uiso 1 1 calc R
C54 C 0.6113(5) 0.9461(8) 0.4387(4) 0.064(3) Uani 1 1 d .
H54A H 0.5886 0.9254 0.4747 0.096 Uiso 1 1 calc R
H54B H 0.6583 0.9765 0.4589 0.096 Uiso 1 1 calc R
H54C H 0.6179 0.8870 0.4119 0.096 Uiso 1 1 calc R

loop_
_atom_site_aniso_label
_atom_site_aniso_U_11
_atom_site_aniso_U_22
_atom_site_aniso_U_33
_atom_site_aniso_U_23
_atom_site_aniso_U_13
_atom_site_aniso_U_12
O1 0.0196(18) 0.0114(16) 0.046(2) -0.0048(16) 0.0094(16) -0.0029(14)
N1 0.0131(18) 0.0111(17) 0.0172(18) 0.0000(14) 0.0028(14) -0.0025(14)
N2 0.0114(17) 0.0116(18) 0.019(2) 0.0012(15) 0.0036(15) 0.0005(14)
N3 0.0182(19) 0.0103(18) 0.025(2) -0.0012(16) 0.0039(16) -0.0016(15)
C1 0.0116(19) 0.012(2) 0.013(2) -0.0011(16) 0.0027(16) 0.0002(16)
C2 0.020(2) 0.010(2) 0.020(2) 0.0005(17) 0.0068(18) -0.0001(17)
C3 0.015(2) 0.014(2) 0.023(2) 0.0031(18) 0.0053(18) 0.0035(17)
C4 0.012(2) 0.011(2) 0.020(2) -0.0002(17) 0.0016(17) 0.0002(16)
C5 0.016(2) 0.008(2) 0.024(2) 0.0006(17) 0.0045(18) 0.0008(16)
C6 0.019(2) 0.021(2) 0.018(2) -0.0023(19) 0.0047(18) -0.0032(19)
C7 0.016(2) 0.015(2) 0.028(3) 0.0000(19) 0.0061(19) -0.0006(17)
C8 0.025(3) 0.026(3) 0.021(2) 0.000(2) -0.001(2) 0.000(2)
C9 0.014(2) 0.022(2) 0.030(3) 0.001(2) -0.0003(19) -0.0040(18)
C10 0.017(2) 0.020(2) 0.020(2) 0.0032(19) 0.0053(18) 0.0024(18)
C11 0.025(2) 0.020(2) 0.016(2) 0.0007(18) 0.0056(19) -0.0002(19)
C12 0.020(2) 0.023(3) 0.029(3) 0.004(2) 0.007(2) 0.001(2)
C13 0.024(3) 0.038(3) 0.016(2) 0.001(2) 0.007(2) -0.007(2)
C14 0.057(4) 0.042(4) 0.051(4) 0.014(3) 0.031(4) -0.008(3)
C15 0.045(4) 0.055(4) 0.038(4) -0.020(3) 0.023(3) -0.011(3)
C16 0.0097(19) 0.013(2) 0.022(2) -0.0008(17) 0.0016(17) -0.0009(16)
C17 0.015(2) 0.017(2) 0.021(2) 0.0021(18) 0.0023(18) 0.0006(17)
C18 0.015(2) 0.016(2) 0.022(2) -0.0013(18) 0.0044(18) 0.0010(17)
C19 0.018(2) 0.023(3) 0.021(2) 0.001(2) -0.0035(19) 0.0024(19)
C20 0.014(2) 0.015(2) 0.030(3) -0.0009(19) 0.0073(19) -0.0006(17)
C21 0.012(2) 0.016(2) 0.036(3) -0.002(2) 0.0019(19) 0.0008(17)
C22 0.022(2) 0.034(3) 0.020(2) 0.001(2) 0.003(2) -0.001(2)
C23 0.047(4) 0.043(4) 0.043(4) -0.005(3) 0.026(3) 0.002(3)
C24 0.044(4) 0.036(3) 0.033(3) 0.011(3) 0.008(3) -0.003(3)
C25 0.016(2) 0.029(3) 0.023(2) 0.000(2) 0.0057(19) -0.006(2)
C26 0.041(3) 0.035(3) 0.025(3) 0.007(2) 0.008(2) 0.015(3)
C27 0.043(3) 0.028(3) 0.025(3) -0.004(2) 0.010(2) 0.006(3)
O2 0.0177(18) 0.0143(18) 0.064(3) -0.0016(18) 0.0107(19) -0.0029(14)
N4 0.0144(18) 0.0113(18) 0.0190(19) -0.0005(15) 0.0054(15) 0.0009(14)
N5 0.0123(18) 0.0113(18) 0.027(2) 0.0011(16) 0.0047(15) 0.0006(14)
N6 0.0157(19) 0.0140(19) 0.031(2) -0.0003(17) 0.0051(17) -0.0011(15)
C28 0.0104(19) 0.013(2) 0.020(2) -0.0005(17) 0.0045(17) -0.0013(16)
C29 0.018(2) 0.008(2) 0.026(2) 0.0020(18) 0.0065(19) 0.0019(17)
C30 0.016(2) 0.011(2) 0.028(2) 0.0035(18) 0.0051(18) 0.0025(17)
C31 0.015(2) 0.009(2) 0.033(3) -0.0050(19) 0.0060(19) -0.0022(16)
C32 0.020(2) 0.021(3) 0.040(3) -0.010(2) 0.004(2) 0.004(2)
C33 0.024(3) 0.012(2) 0.046(3) -0.004(2) 0.020(2) -0.0047(19)
C34 0.023(3) 0.035(3) 0.047(4) -0.019(3) -0.008(3) 0.008(2)
C35 0.022(3) 0.019(3) 0.076(5) -0.014(3) 0.025(3) -0.007(2)
C36 0.014(3) 0.034(3) 0.085(6) -0.027(4) 0.004(3) -0.001(2)
C37 0.032(3) 0.032(3) 0.023(3) -0.001(2) 0.003(2) 0.007(2)
C38 0.063(5) 0.038(4) 0.042(4) -0.002(3) 0.017(3) 0.006(3)
C39 0.059(5) 0.042(4) 0.034(3) -0.005(3) 0.011(3) 0.015(3)
C40 0.042(3) 0.016(3) 0.051(4) 0.006(2) 0.032(3) 0.008(2)
C41 0.049(4) 0.024(3) 0.029(3) 0.000(2) 0.016(3) 0.003(3)
C42 0.066(5) 0.029(3) 0.092(6) 0.010(4) 0.062(5) 0.005(3)
C43 0.010(2) 0.013(2) 0.030(3) -0.0009(19) 0.0051(18) -0.0003(16)
C44 0.018(2) 0.012(2) 0.030(3) 0.0008(19) 0.010(2) 0.0020(18)
C45 0.013(2) 0.017(2) 0.029(3) -0.002(2) 0.0011(19) 0.0015(18)
C46 0.018(2) 0.014(2) 0.036(3) 0.000(2) 0.011(2) -0.0017(18)
C47 0.015(2) 0.018(2) 0.035(3) -0.003(2) -0.001(2) 0.0016(18)
C48 0.008(2) 0.019(2) 0.046(3) 0.000(2) 0.005(2) -0.0006(18)
C49 0.022(2) 0.027(3) 0.023(3) 0.003(2) 0.005(2) -0.001(2)
C50 0.054(4) 0.032(3) 0.032(3) 0.003(3) 0.001(3) 0.009(3)
C51 0.068(5) 0.044(4) 0.031(3) -0.011(3) -0.002(3) 0.022(4)
C52 0.022(3) 0.035(3) 0.026(3) 0.002(2) 0.004(2) -0.002(2)
C53 0.111(8) 0.053(5) 0.110(8) -0.010(5) 0.091(7) -0.004(5)
C54 0.056(5) 0.096(7) 0.044(4) 0.037(5) 0.019(4) 0.026(5)

loop_
_atom_type_symbol
_atom_type_description
_atom_type_scat_dispersion_real
_atom_type_scat_dispersion_imag
_atom_type_scat_source
C C 0.0033 0.0016 'International Tables Vol C Tables 4.2.6.8 and 6.1.1.4'
H H 0.0000 0.0000 'International Tables Vol C Tables 4.2.6.8 and 6.1.1.4'
N N 0.0061 0.0033 'International Tables Vol C Tables 4.2.6.8 and 6.1.1.4'
O O 0.0106 0.0060 'International Tables Vol C Tables 4.2.6.8 and 6.1.1.4'

loop_
_geom_angle_atom_site_label_1
_geom_angle_atom_site_label_2
_geom_angle_atom_site_label_3
_geom_angle
C1 N1 C2 109.4(4)
C1 N1 C4 124.4(4)
C2 N1 C4 125.4(4)
C1 N2 C3 109.3(4)
C1 N2 C16 129.5(4)
C3 N2 C16 121.2(4)
O1 N3 C1 112.1(4)
N3 C1 N1 121.9(4)
N3 C1 N2 132.0(4)
N1 C1 N2 106.1(4)
C3 C2 N1 107.8(4)
C2 C3 N2 107.4(4)
C6 C4 C5 123.5(4)
C6 C4 N1 117.6(4)
C5 C4 N1 118.8(4)
C7 C5 C4 116.8(4)
C7 C5 C10 121.9(4)
C4 C5 C10 121.3(4)
C4 C6 C8 117.3(5)
C4 C6 C13 122.4(4)
C8 C6 C13 120.2(5)
C9 C7 C5 120.7(5)
C9 C8 C6 120.6(5)
C7 C9 C8 121.1(5)
C5 C10 C12 113.2(4)
C5 C10 C11 110.5(4)
C12 C10 C11 109.8(4)
C15 C13 C6 111.9(5)
C15 C13 C14 111.9(5)
C6 C13 C14 110.0(5)
C17 C16 C18 123.2(4)
C17 C16 N2 117.7(4)
C18 C16 N2 118.7(4)
C19 C17 C16 117.9(5)
C19 C17 C22 120.3(5)
C16 C17 C22 121.7(4)
C16 C18 C20 116.7(5)
C16 C18 C25 122.4(4)
C20 C18 C25 120.8(4)
C17 C19 C21 120.5(5)
C21 C20 C18 121.5(5)
C20 C21 C19 120.1(5)
C23 C22 C17 111.2(5)
C23 C22 C24 110.8(5)
C17 C22 C24 111.0(5)
C18 C25 C26 111.0(5)
C18 C25 C27 112.1(4)
C26 C25 C27 109.9(5)
C28 N4 C29 109.6(4)
C28 N4 C31 124.9(4)
C29 N4 C31 124.7(4)
C28 N5 C30 108.4(4)
C28 N5 C43 130.9(4)
C30 N5 C43 120.6(4)
O2 N6 C28 112.2(4)
N4 C28 N6 122.2(4)
N4 C28 N5 107.0(4)
N6 C28 N5 130.8(4)
C30 C29 N4 107.1(4)
C29 C30 N5 107.9(4)
C32 C31 C33 123.4(5)
C32 C31 N4 117.1(4)
C33 C31 N4 119.5(5)
C31 C32 C34 117.5(6)
C31 C32 C37 123.0(5)
C34 C32 C37 119.4(6)
C35 C33 C31 116.7(6)
C35 C33 C40 121.8(5)
C31 C33 C40 121.5(5)
C36 C34 C32 120.0(6)
C36 C35 C33 121.3(6)
C35 C36 C34 121.1(6)
C32 C37 C38 111.7(5)
C32 C37 C39 111.7(5)
C38 C37 C39 110.6(5)
C33 C40 C41 110.6(5)
C33 C40 C42 111.9(6)
C41 C40 C42 110.3(5)
C44 C43 C45 122.8(4)
C44 C43 N5 118.5(5)
C45 C43 N5 118.5(4)
C43 C44 C46 117.9(5)
C43 C44 C49 121.6(4)
C46 C44 C49 120.5(5)
C47 C45 C43 117.1(5)
C47 C45 C52 122.0(5)
C43 C45 C52 120.9(4)
C44 C46 C48 120.3(5)
C48 C47 C45 121.5(5)
C47 C48 C46 120.3(5)
C44 C49 C51 111.4(5)
C44 C49 C50 112.5(5)
C51 C49 C50 110.8(5)
C53 C52 C54 110.5(7)
C53 C52 C45 111.2(5)
C54 C52 C45 111.6(5)

loop_
_geom_bond_atom_site_label_1
_geom_bond_atom_site_label_2
_geom_bond_distance
O1 N3 1.309(5)
N1 C1 1.371(6)
N1 C2 1.386(6)
N1 C4 1.446(6)
N2 C1 1.373(6)
N2 C3 1.391(6)
N2 C16 1.443(6)
N3 C1 1.350(6)
C2 C3 1.353(7)
C4 C6 1.390(7)
C4 C5 1.410(6)
C5 C7 1.405(7)
C5 C10 1.520(7)
C6 C8 1.397(7)
C6 C13 1.531(7)
C7 C9 1.376(7)
C8 C9 1.392(8)
C10 C12 1.525(7)
C10 C11 1.542(7)
C13 C15 1.512(8)
C13 C14 1.538(9)
C16 C17 1.394(7)
C16 C18 1.399(7)
C17 C19 1.392(7)
C17 C22 1.526(7)
C18 C20 1.403(7)
C18 C25 1.525(7)
C19 C21 1.394(8)
C20 C21 1.380(7)
C22 C23 1.517(8)
C22 C24 1.543(8)
C25 C26 1.536(8)
C25 C27 1.542(8)
O2 N6 1.311(5)
N4 C28 1.355(6)
N4 C29 1.392(6)
N4 C31 1.450(6)
N5 C28 1.363(6)
N5 C30 1.402(6)
N5 C43 1.432(6)
N6 C28 1.356(6)
C29 C30 1.346(7)
C31 C32 1.401(8)
C31 C33 1.402(7)
C32 C34 1.402(8)
C32 C37 1.513(8)
C33 C35 1.398(8)
C33 C40 1.518(9)
C34 C36 1.389(11)
C35 C36 1.379(11)
C37 C38 1.531(9)
C37 C39 1.543(9)
C40 C41 1.533(8)
C40 C42 1.541(8)
C43 C44 1.394(7)
C43 C45 1.403(7)
C44 C46 1.396(7)
C44 C49 1.515(7)
C45 C47 1.397(7)
C45 C52 1.537(8)
C46 C48 1.397(8)
C47 C48 1.372(8)
C49 C51 1.521(8)
C49 C50 1.528(8)
C52 C53 1.505(10)
C52 C54 1.523(9)
